data_2019357
loop_
_publ_author_name
'Zhurov, Vladimir V.'
'Zhurova, Elizabeth A.'
'Stash, Adam I.'
'Pinkerton, A. Alan'

_publ_section_title
;
 Importance of the consideration of anharmonic motion in charge-density
 studies: a comparison of variable-temperature studies on two explosives,
 RDX and HMX
;
_journal_issue 2
_journal_name_full 'Acta Crystallographica Section A Foundations of Crystallography'
_journal_page_first 160
_journal_page_last 173
_journal_paper_doi 10.1107/S0108767310052219
_journal_volume 67
_journal_year 2011
_chemical_formula_moiety 'C3 H6 N6 O6 '
_chemical_formula_sum 'C3 H6 N6 O6'
_chemical_formula_weight 222.14
_space_group_IT_number 61
_symmetry_cell_setting orthorhombic
_symmetry_space_group_name_Hall '-P 2ac 2ab'
_symmetry_space_group_name_H-M 'P b c a'
_atom_type_scat_source 'Volkov et al, (2006)'
_cell_angle_alpha 90.000
_cell_angle_beta 90.000
_cell_angle_gamma 90.000
_cell_formula_units_Z 8
_cell_length_a 11.4425(3)
_cell_length_b 10.6106(3)
_cell_length_c 13.1558(4)
_cell_measurement_reflns_used 173199
_cell_measurement_temperature 120.0(2)
_cell_measurement_theta_max 66.78
_cell_measurement_theta_min 3.043
_cell_volume 1597.27(8)
_computing_cell_refinement 'Otwinowski & Minor (1997)'
_computing_data_collection CrystalClear,(2005)
_computing_data_reduction 'Zhurov et al,(2005)'
_computing_molecular_graphics 'Volkov et al, (2006)'
_computing_publication_material 'Volkov et al, (2006)'
_computing_structure_refinement 'Volkov et al, (2006)'
_computing_structure_solution 'Sheldrick (1997)'
_diffrn_ambient_temperature 120.0(2)
_diffrn_measured_fraction_theta_full 1.0
_diffrn_measured_fraction_theta_max 0.85
_diffrn_measurement_device 'Rigaku R-axis Rapid'
_diffrn_measurement_method w
_diffrn_radiation_type 'Mo K\a'
_diffrn_radiation_wavelength 0.71073
_diffrn_reflns_av_R_equivalents 0.0163
_diffrn_reflns_limit_h_max 29
_diffrn_reflns_limit_h_min -29
_diffrn_reflns_limit_k_max 22
_diffrn_reflns_limit_k_min -21
_diffrn_reflns_limit_l_max 33
_diffrn_reflns_limit_l_min -32
_diffrn_reflns_number 173199
_diffrn_reflns_theta_full 28.28
_diffrn_reflns_theta_max 66.78
_exptl_absorpt_coefficient_mu 0.176
_exptl_absorpt_correction_type none
_exptl_crystal_colour colorless
_exptl_crystal_density_diffrn 1.847
_exptl_crystal_description 'prism '
_exptl_crystal_F_000 912.0
_exptl_crystal_size_max 0.29
_exptl_crystal_size_mid 0.29
_exptl_crystal_size_min 0.17
_refine_diff_density_max 0.18
_refine_diff_density_min -0.18
_refine_ls_extinction_coef 0.0
_refine_ls_extinction_method none
_refine_ls_goodness_of_fit_ref 0.86
_refine_ls_hydrogen_treatment refall
_refine_ls_number_parameters 604
_refine_ls_number_reflns 7986
_refine_ls_R_factor_gt 0.0182
_refine_ls_shift/su_max 0.0000
_refine_ls_structure_factor_coef Fsqd
_refine_ls_weighting_details
;    calc w2 = q/[s^2^(Fo^2^) + (0.012 P)^2^ + 0.015 P + 0.00 + 0.00 sin(th)]
     where P = (1.0000 Fo^2^ + 0.0000 Fc^2^)
           q = 1.0
;
_refine_ls_weighting_scheme calc
_refine_ls_wR_factor_ref 0.0165
_reflns_number_gt 7986
_reflns_number_total 12304
_reflns_threshold_expression 'I>3\s, non-overlapped & non-partial reflections'
_cod_data_source_file sh5121sup1.cif
_cod_data_source_block RDX120KHarmonic
_cod_depositor_comments
;
The following automatic conversions were performed:

'_symmetry_cell_setting' value 'Orthorhombic' changed to
'orthorhombic' according to
/home/saulius/struct/CIF-dictionaries/cif_core.dic dictionary named
'cif_core.dic' version 2.4.2 from 2011-04-26.

Automatic conversion script
Id: cif_fix_values 1891 2012-01-12 08:04:46Z andrius 
;
_cod_original_sg_symbol_H-M Pbca
_cod_original_formula_sum 'C3 H6 N6 O6 '
_cod_database_code 2019357

loop_
_symmetry_equiv_pos_site_id
_symmetry_equiv_pos_as_xyz
1 +X,+Y,+Z
2 1/2-X,-Y,1/2+Z
3 -X,1/2+Y,1/2-Z
4 1/2+X,1/2-Y,-Z
5 -X,-Y,-Z
6 1/2+X,+Y,1/2-Z
7 +X,1/2-Y,1/2+Z
8 1/2-X,1/2+Y,+Z

loop_
_atom_local_axes_atom_label
_atom_local_axes_atom0
_atom_local_axes_ax1
_atom_local_axes_atom1
_atom_local_axes_atom2
_atom_local_axes_ax2
O(1) N(4) Y O(1) O(2) X
O(2) N(4) Y O(2) O(1) X
O(3) N(5) Y O(3) O(4) X
O(4) N(5) Y O(4) O(3) X
O(5) N(6) Y O(5) O(6) X
O(6) N(6) Y O(6) O(5) X
N(1) N(4) X N(1) C(2) Y
N(2) N(5) X N(2) C(3) Y
N(3) N(6) X N(3) C(1) Y
N(4) N(1) X N(4) O(1) Y
N(5) N(2) X N(5) O(3) Y
N(6) N(3) X N(6) O(5) Y
C(1) DUM0 Z C(1) N(3) Y
C(2) DUM1 Z C(2) N(1) Y
C(3) DUM2 Z C(3) N(2) Y
H(1A) C(1) Z H(1A) H(1B) Y
H(1B) C(1) Z H(1B) H(1A) Y
H(2A) C(2) Z H(2A) H(2B) Y
H(2B) C(2) Z H(2B) H(2A) Y
H(3A) C(3) Z H(3A) H(3B) Y
H(3B) C(3) Z H(3B) H(3A) Y

loop_
_atom_rho_multipole_atom_label
_atom_rho_multipole_coeff_Pv
_atom_rho_multipole_coeff_P00
_atom_rho_multipole_coeff_P11
_atom_rho_multipole_coeff_P1-1
_atom_rho_multipole_coeff_P10
_atom_rho_multipole_coeff_P20
_atom_rho_multipole_coeff_P21
_atom_rho_multipole_coeff_P2-1
_atom_rho_multipole_coeff_P22
_atom_rho_multipole_coeff_P2-2
_atom_rho_multipole_coeff_P30
_atom_rho_multipole_coeff_P31
_atom_rho_multipole_coeff_P3-1
_atom_rho_multipole_coeff_P32
_atom_rho_multipole_coeff_P3-2
_atom_rho_multipole_coeff_P33
_atom_rho_multipole_coeff_P3-3
_atom_rho_multipole_coeff_P40
_atom_rho_multipole_coeff_P41
_atom_rho_multipole_coeff_P4-1
_atom_rho_multipole_coeff_P42
_atom_rho_multipole_coeff_P4-2
_atom_rho_multipole_coeff_P43
_atom_rho_multipole_coeff_P4-3
_atom_rho_multipole_coeff_P44
_atom_rho_multipole_coeff_P4-4
_atom_rho_multipole_kappa
_atom_rho_multipole_kappa_prime0
_atom_rho_multipole_kappa_prime1
_atom_rho_multipole_kappa_prime2
_atom_rho_multipole_kappa_prime3
_atom_rho_multipole_kappa_prime4
_atom_rho_multipole_radial_slater_n0
_atom_rho_multipole_radial_slater_zeta0
_atom_rho_multipole_radial_slater_n1
_atom_rho_multipole_radial_slater_zeta1
_atom_rho_multipole_radial_slater_n2
_atom_rho_multipole_radial_slater_zeta2
_atom_rho_multipole_radial_slater_n3
_atom_rho_multipole_radial_slater_zeta3
_atom_rho_multipole_radial_slater_n4
_atom_rho_multipole_radial_slater_zeta4
O(1) 6.173(13) 0 0.003(6) -0.073(7) 0.000(6) -0.024(7) 0.006(6) 0.008(7) 0.133(7) 0.011(7) -0.014(5) -0.026(5) -0.035(5) 0.005(5) 0.003(5) -0.036(5) -0.035(5) -0.010(7) -0.003(6) -0.009(6) 0.008(6) 0.006(6) 0.001(6) -0.003(6) 0.019(6) -0.010(6) 0.9841(9) 1.249(16) 1.248981 1.248981 1.248981 1.248981 2 4.4974 2 4.4974 2 4.4974 3 4.4974 4 4.4974
O(2) 6.156(14) 0 -0.064(7) -0.137(7) -0.030(8) -0.008(9) 0.015(8) 0.008(8) 0.151(7) -0.001(7) 0.027(6) -0.011(5) 0.007(6) -0.024(5) -0.035(5) -0.008(5) -0.059(5) 0.001(8) 0.001(7) -0.009(7) -0.002(7) -0.010(7) 0.004(7) 0.011(7) 0.005(6) 0.008(6) 0.9841(9) 1.249(16) 1.248981 1.248981 1.248981 1.248981 2 4.4974 2 4.4974 2 4.4974 3 4.4974 4 4.4974
O(3) 6.159(15) 0 0.042(8) -0.015(8) -0.064(9) -0.090(10) -0.012(9) -0.040(9) 0.148(8) 0.029(8) -0.025(6) -0.039(6) -0.009(6) 0.023(6) 0.000(6) -0.048(5) -0.008(5) 0.019(8) 0.001(7) -0.011(8) 0.008(7) -0.014(8) 0.001(7) 0.011(7) 0.005(7) -0.012(6) 0.9841(9) 1.249(16) 1.248981 1.248981 1.248981 1.248981 2 4.4974 2 4.4974 2 4.4974 3 4.4974 4 4.4974
O(4) 6.162(14) 0 -0.065(7) -0.143(7) 0.005(8) -0.068(9) -0.026(8) -0.024(8) 0.127(7) 0.005(7) -0.019(6) -0.009(5) -0.009(6) 0.021(5) 0.006(5) -0.003(5) -0.067(5) 0.010(8) -0.009(7) 0.003(7) 0.007(7) -0.015(7) 0.006(7) -0.014(7) 0.020(6) -0.006(6) 0.9841(9) 1.249(16) 1.248981 1.248981 1.248981 1.248981 2 4.4974 2 4.4974 2 4.4974 3 4.4974 4 4.4974
O(5) 6.098(14) 0 -0.093(8) -0.187(8) 0.015(7) -0.051(8) 0.035(8) 0.001(8) 0.131(8) 0.026(8) 0.047(6) 0.010(5) -0.010(5) -0.027(5) -0.040(5) -0.015(5) -0.073(5) 0.006(7) -0.001(7) 0.002(7) 0.000(7) -0.010(7) 0.008(7) 0.005(7) 0.009(7) 0.003(7) 0.9841(9) 1.249(16) 1.248981 1.248981 1.248981 1.248981 2 4.4974 2 4.4974 2 4.4974 3 4.4974 4 4.4974
O(6) 6.178(14) 0 0.067(8) -0.015(8) -0.011(7) -0.074(8) -0.018(8) 0.021(8) 0.138(8) 0.039(8) -0.001(6) -0.055(5) -0.055(5) 0.003(5) -0.023(6) -0.039(6) 0.005(6) 0.014(7) 0.004(7) -0.005(7) 0.013(7) -0.006(7) 0.017(7) 0.000(7) 0.003(7) -0.013(7) 0.9841(9) 1.249(16) 1.248981 1.248981 1.248981 1.248981 2 4.4974 2 4.4974 2 4.4974 3 4.4974 4 4.4974
N(1) 4.971(14) 0 -0.069(7) 0.001(7) 0.031(7) 0.086(7) -0.008(6) -0.008(7) -0.032(7) -0.006(7) 0.012(6) -0.005(6) -0.025(6) 0.021(6) -0.040(6) 0.149(7) -0.006(7) -0.004(8) 0.002(7) -0.002(8) -0.019(8) 0.010(8) -0.014(7) 0.012(8) -0.007(8) 0.007(8) 0.9964(13) 1.026(16) 1.025617 1.025617 1.025617 1.025617 2 3.81056 2 3.81056 2 3.81056 3 3.81056 4 3.81056
N(2) 4.932(14) 0 -0.068(7) -0.001(7) -0.070(6) 0.093(6) 0.003(6) 0.017(6) -0.060(6) 0.002(6) -0.024(6) -0.032(6) -0.047(6) -0.021(6) 0.049(6) 0.129(7) -0.004(7) 0.020(8) -0.010(7) -0.008(7) -0.009(7) 0.014(7) 0.021(7) 0.001(8) 0.012(8) 0.011(8) 0.9964(13) 1.026(16) 1.025617 1.025617 1.025617 1.025617 2 3.81056 2 3.81056 2 3.81056 3 3.81056 4 3.81056
N(3) 4.930(14) 0 -0.062(7) -0.036(7) -0.049(7) 0.076(6) 0.024(6) 0.036(6) -0.078(6) -0.009(6) -0.026(6) -0.023(6) -0.041(6) -0.016(6) 0.045(6) 0.126(7) -0.010(6) 0.003(8) 0.004(7) -0.007(7) -0.024(8) 0.006(7) 0.039(8) 0.016(8) 0.011(8) 0.009(7) 0.9964(13) 1.026(16) 1.025617 1.025617 1.025617 1.025617 2 3.81056 2 3.81056 2 3.81056 3 3.81056 4 3.81056
N(4) 4.933(13) 0 -0.005(10) -0.021(11) 0.008(8) -0.259(9) -0.002(8) -0.029(8) -0.076(9) 0.004(10) -0.023(10) 0.016(9) 0.019(10) -0.029(9) 0.008(10) 0.452(13) 0.008(11) 0.069(12) 0.004(11) 0.025(11) 0.020(12) 0.012(12) 0.003(13) 0.046(13) 0.049(15) -0.008(15) 0.9904(12) 0.752(7) 0.751694 0.751694 0.751694 0.751694 2 3.81056 2 3.81056 2 3.81056 3 3.81056 4 3.81056
N(5) 4.941(13) 0 -0.022(9) -0.035(11) -0.004(8) -0.260(9) 0.020(8) 0.036(8) -0.085(9) 0.010(10) 0.005(10) -0.006(9) 0.010(10) 0.035(9) -0.038(10) 0.445(13) 0.005(11) 0.073(13) -0.013(11) -0.001(12) 0.029(12) -0.013(12) 0.018(13) -0.006(13) 0.081(15) 0.015(15) 0.9904(12) 0.752(7) 0.751694 0.751694 0.751694 0.751694 2 3.81056 2 3.81056 2 3.81056 3 3.81056 4 3.81056
N(6) 4.945(12) 0 -0.022(9) 0.081(11) 0.021(8) -0.274(9) 0.004(8) 0.009(8) -0.114(9) -0.041(10) 0.007(10) -0.000(9) -0.042(10) 0.023(10) -0.020(10) 0.466(13) -0.019(11) 0.081(13) -0.020(11) 0.000(12) 0.013(12) 0.014(12) -0.019(13) 0.019(13) 0.075(16) 0.006(16) 0.9904(12) 0.752(7) 0.751694 0.751694 0.751694 0.751694 2 3.81056 2 3.81056 2 3.81056 3 3.81056 4 3.81056
C(1) 4.172(8) 0 0.051(9) 0.005(11) 0.098(10) 0.000(10) 0.011(9) -0.023(9) 0.134(10) -0.037(10) 0.020(12) -0.001(15) 0.049(11) 0.442(14) -0.073(14) 0.033(11) 0.026(12) -0.127(15) 0.004(17) -0.023(13) -0.026(15) 0.006(15) 0.016(14) -0.026(15) 0.110(14) -0.029(14) 0.9817(19) 0.886(9) 0.885968 0.885968 0.885968 0.885968 2 3.1303 2 3.1303 2 3.1303 3 3.1303 4 3.1303
C(2) 4.154(8) 0 0.000(9) -0.008(11) 0.109(10) -0.014(10) 0.002(9) 0.023(9) 0.135(9) -0.011(10) 0.013(12) 0.011(15) -0.061(11) 0.450(14) -0.015(13) -0.018(11) -0.043(12) -0.120(15) 0.023(16) 0.036(13) -0.007(15) 0.004(15) -0.007(14) -0.020(15) 0.111(14) -0.003(14) 0.9817(19) 0.886(9) 0.885968 0.885968 0.885968 0.885968 2 3.1303 2 3.1303 2 3.1303 3 3.1303 4 3.1303
C(3) 4.149(8) 0 0.021(8) -0.014(11) 0.123(10) 0.000(9) 0.010(9) -0.023(9) 0.174(9) -0.021(10) -0.020(11) -0.088(13) -0.090(11) 0.436(13) -0.095(13) 0.037(11) -0.076(11) -0.136(14) -0.019(15) 0.051(13) 0.004(15) 0.015(14) -0.026(14) 0.006(15) 0.092(13) -0.053(13) 0.9817(19) 0.886(9) 0.885968 0.885968 0.885968 0.885968 2 3.1303 2 3.1303 2 3.1303 3 3.1303 4 3.1303
H(1A) 0.787(13) 0 -0.04(2) -0.03(2) 0.147(19) 0.024(17) -0.0071 -0.006 0.0146 0.0142 0 0 0 0 0 0 0 0 0 0 0 0 0 0 0 0 1.194953 1.2 1.2 1.2 1.2 1.2 0 1.9154 1 1.9154 2 1.9154 3 1.9154 4 1.9154
H(1B) 0.905(14) 0 0.03(2) 0.01(2) 0.12(2) 0.031(17) -0.0086 -0.0089 0.0083 0.0067 0 0 0 0 0 0 0 0 0 0 0 0 0 0 0 0 1.194953 1.2 1.2 1.2 1.2 1.2 0 1.9154 1 1.9154 2 1.9154 3 1.9154 4 1.9154
H(2A) 0.827(13) 0 0.01(2) -0.05(2) 0.123(19) 0.045(17) -0.0175 0.0167 0.0218 0.022 0 0 0 0 0 0 0 0 0 0 0 0 0 0 0 0 1.194953 1.2 1.2 1.2 1.2 1.2 0 1.9154 1 1.9154 2 1.9154 3 1.9154 4 1.9154
H(2B) 0.859(14) 0 -0.03(2) 0.00(2) 0.125(18) 0.079(15) 0.0053 0.0206 0.0028 -0.0322 0 0 0 0 0 0 0 0 0 0 0 0 0 0 0 0 1.194953 1.2 1.2 1.2 1.2 1.2 0 1.9154 1 1.9154 2 1.9154 3 1.9154 4 1.9154
H(3A) 0.758(13) 0 -0.01(2) -0.00(2) 0.114(17) 0.036(15) 0.002 0.0189 -0.0192 -0.0204 0 0 0 0 0 0 0 0 0 0 0 0 0 0 0 0 1.194953 1.2 1.2 1.2 1.2 1.2 0 1.9154 1 1.9154 2 1.9154 3 1.9154 4 1.9154
H(3B) 0.795(13) 0 0.01(2) -0.00(2) 0.155(17) 0.067(15) -0.0058 0.0042 -0.0207 -0.0015 0 0 0 0 0 0 0 0 0 0 0 0 0 0 0 0 1.194953 1.2 1.2 1.2 1.2 1.2 0 1.9154 1 1.9154 2 1.9154 3 1.9154 4 1.9154

loop_
_atom_site_aniso_label
_atom_site_aniso_U_11
_atom_site_aniso_U_22
_atom_site_aniso_U_33
_atom_site_aniso_U_12
_atom_site_aniso_U_13
_atom_site_aniso_U_23
O(1) 0.01423(8) 0.02071(13) 0.01442(9) -0.00405(9) -0.00425(7) -0.00119(9)
O(2) 0.01457(9) 0.02009(15) 0.02402(13) 0.00268(10) -0.00619(9) 0.00376(12)
O(3) 0.01957(11) 0.02228(16) 0.02339(15) 0.00559(11) 0.00731(10) -0.00288(13)
O(4) 0.02403(13) 0.02673(16) 0.00925(8) -0.00094(12) 0.00329(8) -0.00143(10)
O(5) 0.02479(13) 0.02047(15) 0.01509(10) 0.00288(12) 0.00466(9) 0.00570(11)
O(6) 0.01672(10) 0.01540(14) 0.02986(16) -0.00389(9) 0.00620(11) 0.00031(13)
N(1) 0.01126(5) 0.01134(8) 0.01318(6) -0.00015(5) -0.00399(5) -0.00043(6)
N(2) 0.01044(5) 0.01249(8) 0.00890(5) -0.00101(5) 0.00023(4) -0.00121(5)
N(3) 0.00990(5) 0.01208(8) 0.01184(6) 0.00020(5) -0.00063(4) 0.00122(6)
N(4) 0.01027(5) 0.01587(8) 0.01044(5) -0.00122(5) -0.00227(4) 0.00218(5)
N(5) 0.01341(5) 0.01476(7) 0.01152(5) -0.00197(5) 0.00339(4) -0.00279(5)
N(6) 0.01248(5) 0.01183(7) 0.01679(7) 0.00193(5) 0.00428(5) 0.00268(5)
C(1) 0.01304(6) 0.01257(8) 0.01231(6) 0.00056(5) -0.00203(5) -0.00225(6)
C(2) 0.01466(6) 0.01080(8) 0.01096(6) -0.00141(5) -0.00178(5) 0.00122(5)
C(3) 0.00825(5) 0.01490(8) 0.01089(6) -0.00065(5) -0.00048(4) -0.00028(5)
H(1A) 0.028(4) 0.017(4) 0.029(4) 0.002(3) -0.006(3) -0.002(3)
H(1B) 0.024(4) 0.032(4) 0.022(4) 0.006(3) -0.001(3) -0.002(3)
H(2A) 0.026(4) 0.020(4) 0.031(4) 0.002(3) -0.009(3) -0.006(3)
H(2B) 0.027(4) 0.033(4) 0.022(4) -0.015(3) 0.007(3) -0.002(3)
H(3A) 0.018(3) 0.027(4) 0.015(4) 0.000(3) -0.003(3) 0.002(3)
H(3B) 0.016(3) 0.025(3) 0.021(4) -0.004(3) 0.005(3) 0.002(3)

loop_
_atom_site_label
_atom_site_fract_x
_atom_site_fract_y
_atom_site_fract_z
_atom_site_occupancy
_atom_site_symmetry_multiplicity
_atom_site_U_iso_or_equiv
O(1) 0.56776(3) 0.43438(4) 0.26705(2) 1 8 0.016
O(2) 0.59318(3) 0.23695(5) 0.22958(3) 1 8 0.020
O(3) 0.46546(4) 0.13417(5) -0.02654(4) 1 8 0.022
O(4) 0.35161(4) 0.25375(5) -0.11633(2) 1 8 0.020
O(5) 0.31902(4) 0.53295(5) -0.07162(3) 1 8 0.020
O(6) 0.43275(3) 0.60386(4) 0.04703(4) 1 8 0.021
N(1) 0.434890(17) 0.33561(2) 0.174610(16) 1 8 0.012
N(2) 0.318466(16) 0.23520(2) 0.050912(14) 1 8 0.011
N(3) 0.296879(17) 0.45934(2) 0.086403(15) 1 8 0.011
N(4) 0.536899(14) 0.33530(2) 0.227432(13) 1 8 0.012
N(5) 0.384533(16) 0.20812(2) -0.036548(14) 1 8 0.013
N(6) 0.355132(16) 0.534949(19) 0.014980(16) 1 8 0.014
C(1) 0.355888(17) 0.44346(2) 0.183682(15) 1 8 0.013
C(2) 0.378155(18) 0.21654(2) 0.147363(14) 1 8 0.012
C(3) 0.240724(15) 0.34487(2) 0.047309(14) 1 8 0.011
H(1A) 0.4048(13) 0.5269(15) 0.2046(11) 1 8 0.025
H(1B) 0.2901(13) 0.4223(13) 0.2383(10) 1 8 0.026
H(2A) 0.4392(14) 0.1425(13) 0.1435(11) 1 8 0.025
H(2B) 0.3109(13) 0.1959(14) 0.2035(11) 1 8 0.027
H(3A) 0.2094(12) 0.3601(14) -0.0291(11) 1 8 0.020
H(3B) 0.1678(12) 0.3253(12) 0.0991(10) 1 8 0.020

loop_
_geom_angle_atom_site_label_1
_geom_angle_atom_site_label_2
_geom_angle_atom_site_label_3
_geom_angle
_geom_angle_site_symmetry_1
_geom_angle_site_symmetry_2
_geom_angle_site_symmetry_3
_geom_angle_publ_flag
N(4) N(1) C(1) 119.41(2) 1_555 1_555 1_555 yes
N(4) N(1) C(2) 120.25(2) 1_555 1_555 1_555 yes
C(1) N(1) C(2) 114.877(17) 1_555 1_555 1_555 yes
N(5) N(2) C(2) 115.688(18) 1_555 1_555 1_555 yes
N(5) N(2) C(3) 117.521(19) 1_555 1_555 1_555 yes
C(2) N(2) C(3) 114.919(17) 1_555 1_555 1_555 yes
N(6) N(3) C(1) 115.725(19) 1_555 1_555 1_555 yes
N(6) N(3) C(3) 116.512(19) 1_555 1_555 1_555 yes
C(1) N(3) C(3) 114.529(19) 1_555 1_555 1_555 yes
O(1) N(4) O(2) 124.67(3) 1_555 1_555 1_555 yes
O(1) N(4) N(1) 117.58(3) 1_555 1_555 1_555 yes
O(2) N(4) N(1) 117.71(3) 1_555 1_555 1_555 yes
O(3) N(5) O(4) 125.74(3) 1_555 1_555 1_555 yes
O(3) N(5) N(2) 116.79(3) 1_555 1_555 1_555 yes
O(4) N(5) N(2) 117.28(3) 1_555 1_555 1_555 yes
O(5) N(6) O(6) 125.52(4) 1_555 1_555 1_555 yes
O(5) N(6) N(3) 117.21(3) 1_555 1_555 1_555 yes
O(6) N(6) N(3) 117.06(3) 1_555 1_555 1_555 yes
N(1) C(1) N(3) 107.769(17) 1_555 1_555 1_555 yes
N(1) C(1) H(1A) 109.9(7) 1_555 1_555 1_555 yes
N(1) C(1) H(1B) 109.1(7) 1_555 1_555 1_555 yes
N(3) C(1) H(1A) 111.6(8) 1_555 1_555 1_555 yes
N(3) C(1) H(1B) 106.8(7) 1_555 1_555 1_555 yes
H(1A) C(1) H(1B) 111.5(10) 1_555 1_555 1_555 yes
N(1) C(2) N(2) 107.705(17) 1_555 1_555 1_555 yes
N(1) C(2) H(2A) 111.2(7) 1_555 1_555 1_555 yes
N(1) C(2) H(2B) 108.7(7) 1_555 1_555 1_555 yes
N(2) C(2) H(2A) 111.8(7) 1_555 1_555 1_555 yes
N(2) C(2) H(2B) 106.7(7) 1_555 1_555 1_555 yes
H(2A) C(2) H(2B) 110.6(11) 1_555 1_555 1_555 yes
N(2) C(3) N(3) 112.345(16) 1_555 1_555 1_555 yes
N(2) C(3) H(3A) 110.5(7) 1_555 1_555 1_555 yes
N(2) C(3) H(3B) 107.0(7) 1_555 1_555 1_555 yes
N(3) C(3) H(3A) 110.4(8) 1_555 1_555 1_555 yes
N(3) C(3) H(3B) 105.8(7) 1_555 1_555 1_555 yes
H(3A) C(3) H(3B) 110.7(10) 1_555 1_555 1_555 yes

loop_
_geom_bond_atom_site_label_1
_geom_bond_atom_site_label_2
_geom_bond_distance
_geom_bond_site_symmetry_1
_geom_bond_site_symmetry_2
_geom_bond_publ_flag
O(1) N(4) 1.2255(4) 1_555 1_555 yes
O(2) N(4) 1.2265(5) 1_555 1_555 yes
O(3) N(5) 1.2208(5) 1_555 1_555 yes
O(4) N(5) 1.2157(5) 1_555 1_555 yes
O(5) N(6) 1.2122(5) 1_555 1_555 yes
O(6) N(6) 1.2253(5) 1_555 1_555 yes
N(1) N(4) 1.3584(2) 1_555 1_555 yes
N(1) C(1) 1.4632(3) 1_555 1_555 yes
N(1) C(2) 1.4650(3) 1_555 1_555 yes
N(2) N(5) 1.4064(3) 1_555 1_555 yes
N(2) C(2) 1.4546(3) 1_555 1_555 yes
N(2) C(3) 1.4655(3) 1_555 1_555 yes
N(3) N(6) 1.4038(3) 1_555 1_555 yes
N(3) C(1) 1.4568(3) 1_555 1_555 yes
N(3) C(3) 1.4672(3) 1_555 1_555 yes
C(1) H(1A) 1.083(16) 1_555 1_555 yes
C(1) H(1B) 1.064(16) 1_555 1_555 yes
C(2) H(2A) 1.052(16) 1_555 1_555 yes
C(2) H(2B) 1.089(15) 1_555 1_555 yes
C(3) H(3A) 1.079(14) 1_555 1_555 yes
C(3) H(3B) 1.096(14) 1_555 1_555 yes

loop_
_atom_dummy_label
_atom_dummy_fract_x
_atom_dummy_fract_y
_atom_dummy_fract_z
DUM0 0.3479 0.4709 0.2227
DUM1 0.3809 0.1675 0.1758
DUM2 0.1939 0.3351 0.0385
